data_7223523
loop_
_publ_author_name
'Griffiths, Kieran'
'Dokorou, Vassiliki N.'
'Spencer, John'
'Abdul-Sada, Alaa'
'Vargas, Alfredo'
'Kostakis, George E.'

_publ_section_title
;
 Isoskeletal Schiff base polynuclear coordination clusters: synthetic and
 theoretical aspects
;
_journal_issue 5
_journal_name_full CrystEngComm
_journal_page_first 704
_journal_paper_doi 10.1039/C5CE02109J
_journal_volume 18
_journal_year 2016
_chemical_formula_moiety 'C102 H110 Dy2 N10 Ni2 O18, 2(Cl O4)'
_chemical_formula_sum 'C102 H110 Cl2 Dy2 N10 Ni2 O26'
_chemical_formula_weight 2405.31
_chemical_name_systematic
;
 ?
;
_space_group_crystal_system monoclinic
_space_group_IT_number 14
_space_group_name_Hall '-P 2yn'
_space_group_name_H-M_alt 'P 1 21/n 1'
_symmetry_space_group_name_Hall '-P 2yn'
_symmetry_space_group_name_H-M 'P 1 21/n 1'
_atom_sites_solution_hydrogens geom
_audit_creation_date 2014-07-29
_audit_creation_method
;
Olex2 1.2
(compiled 2014.07.22 svn.r2960 for OlexSys, GUI svn.r4862)
;
_audit_update_record
;
2015-11-15 deposited with the CCDC.
2015-12-17 downloaded from the CCDC.
;
_cell_angle_alpha 90
_cell_angle_beta 96.747(4)
_cell_angle_gamma 90
_cell_formula_units_Z 2
_cell_length_a 15.8855(6)
_cell_length_b 17.2105(11)
_cell_length_c 20.5903(11)
_cell_measurement_reflns_used 9830
_cell_measurement_temperature 173
_cell_measurement_theta_max 28.7690
_cell_measurement_theta_min 2.9240
_cell_volume 5590.3(5)
_computing_cell_refinement
;
CrysAlisPro, Agilent Technologies,
Version 1.171.37.31 (release 14-01-2014 CrysAlis171 .NET)
(compiled Jan 14 2014,18:38:05)
;
_computing_data_collection
;
CrysAlisPro, Agilent Technologies,
Version 1.171.37.31 (release 14-01-2014 CrysAlis171 .NET)
(compiled Jan 14 2014,18:38:05)
;
_computing_data_reduction
;
CrysAlisPro, Agilent Technologies,
Version 1.171.37.31 (release 14-01-2014 CrysAlis171 .NET)
(compiled Jan 14 2014,18:38:05)
;
_computing_molecular_graphics 'Olex2 (Dolomanov et al., 2009)'
_computing_publication_material 'Olex2 (Dolomanov et al., 2009)'
_computing_structure_refinement 'ShelXL (Sheldrick, 2008)'
_diffrn_ambient_temperature 173.0
_diffrn_detector 'CCD plate'
_diffrn_detector_area_resol_mean 16.1033
_diffrn_detector_type Eos
_diffrn_measured_fraction_theta_full 0.998
_diffrn_measured_fraction_theta_max 0.868
_diffrn_measurement_details
;
  1 omega  -38.00   50.00   1.0000    2.5400
omega____ theta____ kappa____ phi______ frames
    -      -18.1690   57.0000  -30.0000 88

  2 omega  -32.00   43.00   1.0000    2.5400
omega____ theta____ kappa____ phi______ frames
    -      -18.1690   57.0000   90.0000 75

  3 omega   26.00   51.00   1.0000    2.5400
omega____ theta____ kappa____ phi______ frames
    -      -18.1690   57.0000  150.0000 25

  4 omega  -36.00   10.00   1.0000    2.5400
omega____ theta____ kappa____ phi______ frames
    -      -18.1690   57.0000  150.0000 46

  5 omega  -89.00  -53.00   1.0000    2.5400
omega____ theta____ kappa____ phi______ frames
    -      -18.1690  178.0000  120.0000 36

  6 omega  -80.00  -43.00   1.0000    2.5400
omega____ theta____ kappa____ phi______ frames
    -      -18.1690 -178.0000  -60.0000 37
;
_diffrn_measurement_device 'four-circle diffractometer'
_diffrn_measurement_device_type 'Xcalibur, Eos, Gemini ultra'
_diffrn_measurement_method '\w scans'
_diffrn_orient_matrix_UB_11 -0.0073669000
_diffrn_orient_matrix_UB_12 0.0271064000
_diffrn_orient_matrix_UB_13 -0.0259709000
_diffrn_orient_matrix_UB_21 0.0372428000
_diffrn_orient_matrix_UB_22 -0.0128569000
_diffrn_orient_matrix_UB_23 -0.0125947000
_diffrn_orient_matrix_UB_31 -0.0240314000
_diffrn_orient_matrix_UB_32 -0.0282308000
_diffrn_orient_matrix_UB_33 -0.0191528000
_diffrn_radiation_monochromator graphite
_diffrn_radiation_probe x-ray
_diffrn_radiation_type MoK\a
_diffrn_radiation_wavelength 0.71073
_diffrn_reflns_av_R_equivalents 0.0000
_diffrn_reflns_av_unetI/netI 0.0495
_diffrn_reflns_laue_measured_fraction_full 0.998
_diffrn_reflns_laue_measured_fraction_max 0.868
_diffrn_reflns_limit_h_max 19
_diffrn_reflns_limit_h_min -21
_diffrn_reflns_limit_k_max 23
_diffrn_reflns_limit_k_min 0
_diffrn_reflns_limit_l_max 26
_diffrn_reflns_limit_l_min 0
_diffrn_reflns_number 13138
_diffrn_reflns_point_group_measured_fraction_full 0.998
_diffrn_reflns_point_group_measured_fraction_max 0.868
_diffrn_reflns_theta_full 26.000
_diffrn_reflns_theta_max 29.188
_diffrn_reflns_theta_min 2.536
_diffrn_source 'Enhance (Mo) X-ray Source'
_exptl_absorpt_coefficient_mu 1.774
_exptl_absorpt_correction_T_max 1.00000
_exptl_absorpt_correction_T_min 0.61710
_exptl_absorpt_correction_type multi-scan
_exptl_absorpt_process_details
;
CrysAlisPro, Agilent Technologies,
Version 1.171.37.31 (release 14-01-2014 CrysAlis171 .NET)
(compiled Jan 14 2014,18:38:05)
Empirical absorption correction using spherical harmonics,
 implemented in SCALE3 ABSPACK scaling algorithm.
;
_exptl_crystal_colour yellow
_exptl_crystal_colour_primary yellow
_exptl_crystal_density_diffrn 1.429
_exptl_crystal_F_000 2444
_exptl_crystal_size_max 0.36
_exptl_crystal_size_mid 0.28
_exptl_crystal_size_min 0.2
_refine_diff_density_max 1.236
_refine_diff_density_min -1.236
_refine_diff_density_rms 0.107
_refine_ls_extinction_method none
_refine_ls_goodness_of_fit_ref 1.075
_refine_ls_hydrogen_treatment constr
_refine_ls_matrix_type full
_refine_ls_number_parameters 664
_refine_ls_number_reflns 13129
_refine_ls_number_restraints 446
_refine_ls_restrained_S_all 1.071
_refine_ls_R_factor_all 0.0708
_refine_ls_R_factor_gt 0.0464
_refine_ls_shift/su_max 0.005
_refine_ls_shift/su_mean 0.000
_refine_ls_structure_factor_coef Fsqd
_refine_ls_weighting_details 'w=1/[\s^2^(Fo^2^)+(0.0578P)^2^+3.7604P] where P=(Fo^2^+2Fc^2^)/3'
_refine_ls_weighting_scheme calc
_refine_ls_wR_factor_gt 0.1115
_refine_ls_wR_factor_ref 0.1220
_reflns_Friedel_coverage 0.000
_reflns_number_gt 9655
_reflns_number_total 13129
_reflns_threshold_expression 'I > 2\s(I)'
_cod_data_source_file c5ce02109j2.cif
_cod_data_source_block 10_CCDC_1406226
_cod_depositor_comments 'Adding full bibliography for 7223506--7223525.cif.'
_cod_database_code 7223523
_shelxl_version_number 2014-1
_chemical_oxdiff_formula Ni2Dy2C120H150N14O30
_shelx_space_group_comment
;
The symmetry employed for this shelxl refinement is uniquely defined
by the following loop, which should always be used as a source of
symmetry information in preference to the above space-group names.
They are only intended as comments.
;
_reflns_odcompleteness_completeness 99.86
_reflns_odcompleteness_iscentric 1
_reflns_odcompleteness_theta 26.32
_olex2_refinement_description
;
1. Fixed Uiso
 At 1.2 times of:
  All C(H) groups, All C(H,H) groups
 At 1.5 times of:
  All C(H,H,H) groups
2. Restrained distances
 O13-Cl1
 1.43 with sigma of 0.02
 O11-Cl1
 1.43 with sigma of 0.02
 O14-Cl1
 1.43 with sigma of 0.02
 O12-Cl1
 1.43 with sigma of 0.02
 Cl1-O15
 1.43 with sigma of 0.02
 C43-N3
 1.32 with sigma of 0.02
3. Uiso/Uaniso restraints and constraints
All non-hydrogen atoms have similar U: within 1.7A with sigma of 0.04 and sigma
for terminal atoms of 0.08
4. Others
 Fixed Sof: O13(0.5) O12(0.5) O11(0.5) O15(0.5) O11A(0.5) O13A(0.5)
5.a Secondary CH2 refined with riding coordinates:
 C8(H8A,H8B), C29(H29A,H29B)
5.b Aromatic/amide H refined with riding coordinates:
 C30(H30), C5(H5), C39(H39), C37(H37), C3(H3), C20(H20), C9(H9), C13(H13),
 C36(H36), C17(H17), C11(H11), C34(H34), C26(H26), C16(H16), C38(H38), C32(H32),
  C15(H15), C46(H46), C24(H24), C41(H41), C49(H49), C43(H43), C18(H18)
5.c X=CH2 refined with riding coordinates:
 C10(H10A,H10B), C31(H31A,H31B)
5.d Idealised Me refined as rotating group:
 C47(H47A,H47B,H47C), C22(H22A,H22B,H22C), C51(H51A,H51B,H51C), C50(H50A,H50B,
 H50C), C48(H48A,H48B,H48C), C44(H44A,H44B,H44C), C45(H45A,H45B,H45C), C1(H1A,
 H1B,H1C)
;
_olex2_submission_special_instructions 'No special instructions were received'

loop_
_space_group_symop_operation_xyz
'x, y, z'
'-x+1/2, y+1/2, -z+1/2'
'-x, -y, -z'
'x-1/2, -y-1/2, z-1/2'

loop_
_atom_site_label
_atom_site_type_symbol
_atom_site_fract_x
_atom_site_fract_y
_atom_site_fract_z
_atom_site_U_iso_or_equiv
_atom_site_adp_type
_atom_site_occupancy
_atom_site_site_symmetry_order
_atom_site_calc_flag
_atom_site_refinement_flags_posn
_atom_site_refinement_flags_occupancy
_atom_site_disorder_assembly
_atom_site_disorder_group
Dy1 Dy 0.47165(2) 0.88624(2) 0.38333(2) 0.03094(7) Uani 1 1 d . . . .
Ni1 Ni 0.53791(3) 1.06190(3) 0.45518(2) 0.02669(12) Uani 1 1 d . . . .
C47 C 0.5784(6) 0.5779(4) 0.4796(6) 0.165(5) Uani 1 1 d . . . .
H47A H 0.6160 0.5525 0.4515 0.247 Uiso 1 1 calc GR . . .
H47B H 0.5195 0.5636 0.4650 0.247 Uiso 1 1 calc GR . . .
H47C H 0.5934 0.5610 0.5249 0.247 Uiso 1 1 calc GR . . .
O5 O 0.48128(18) 0.87297(18) 0.27986(15) 0.0417(7) Uani 1 1 d . . . .
O4 O 0.4132(2) 0.8799(3) 0.15913(18) 0.0708(12) Uani 1 1 d . . . .
O3 O 0.48095(15) 1.02130(15) 0.36683(13) 0.0291(6) Uani 1 1 d . . . .
O7 O 0.3848(2) 0.77375(18) 0.36221(18) 0.0526(9) Uani 1 1 d . . . .
C22 C 0.3717(5) 0.8866(5) 0.0949(3) 0.097(3) Uani 1 1 d . . . .
H22A H 0.3953 0.8486 0.0666 0.145 Uiso 1 1 calc GR . . .
H22B H 0.3800 0.9392 0.0784 0.145 Uiso 1 1 calc GR . . .
H22C H 0.3110 0.8768 0.0951 0.145 Uiso 1 1 calc GR . . .
C51 C 0.5866(7) 1.3614(5) 0.4078(7) 0.188(6) Uani 1 1 d . . . .
H51A H 0.6187 1.3700 0.3706 0.282 Uiso 1 1 calc GR . . .
H51B H 0.6260 1.3547 0.4478 0.282 Uiso 1 1 calc GR . . .
H51C H 0.5500 1.4063 0.4128 0.282 Uiso 1 1 calc GR . . .
O8 O 0.53978(18) 0.77755(16) 0.43570(17) 0.0443(8) Uani 1 1 d . . . .
C8 C 0.9701(3) 1.0637(3) 0.5886(3) 0.0590(14) Uani 1 1 d . . . .
H8A H 0.9839 1.0162 0.6148 0.071 Uiso 1 1 calc R . . .
H8B H 0.9973 1.0595 0.5479 0.071 Uiso 1 1 calc R . . .
N1 N 0.6355(2) 1.07751(19) 0.40325(16) 0.0312(7) Uani 1 1 d . . . .
N2 N 0.6246(2) 0.89711(19) 0.37171(17) 0.0331(8) Uani 1 1 d . . . .
N4 N 0.5881(3) 0.6624(2) 0.4755(3) 0.0673(14) Uani 1 1 d . . . .
C30 C 0.6963(5) 0.8832(6) 0.0366(4) 0.102(3) Uani 1 1 d . . . .
H30 H 0.7197 0.8965 -0.0023 0.123 Uiso 1 1 calc R . . .
C5 C 0.8365(3) 1.0754(3) 0.5086(2) 0.0400(10) Uani 1 1 d . . . .
H5 H 0.8711 1.0754 0.4740 0.048 Uiso 1 1 calc R . . .
C39 C 0.8053(3) 0.8745(3) 0.6239(2) 0.0438(11) Uani 1 1 d . . . .
H39 H 0.7782 0.8886 0.6609 0.053 Uiso 1 1 calc R . . .
C50 C 0.4705(5) 1.2933(4) 0.3404(4) 0.099(2) Uani 1 1 d . . . .
H50A H 0.4238 1.3273 0.3496 0.148 Uiso 1 1 calc GR . . .
H50B H 0.4490 1.2405 0.3319 0.148 Uiso 1 1 calc GR . . .
H50C H 0.4950 1.3127 0.3020 0.148 Uiso 1 1 calc GR . . .
O9 O 0.50056(17) 1.17290(16) 0.42685(14) 0.0364(6) Uani 1 1 d . . . .
C4 C 0.8746(3) 1.0693(3) 0.5715(2) 0.0427(11) Uani 1 1 d . . . .
O6 O 0.55194(15) 0.94190(14) 0.47839(13) 0.0265(6) Uani 1 1 d . . . .
C37 C 0.9278(3) 0.8287(4) 0.5778(3) 0.0635(15) Uani 1 1 d . . . .
H37 H 0.9852 0.8120 0.5836 0.076 Uiso 1 1 calc R . . .
N5 N 0.5351(3) 1.2925(3) 0.3964(3) 0.0732(15) Uani 1 1 d . . . .
C12 C 0.6045(2) 1.0842(2) 0.3361(2) 0.0343(9) Uani 1 1 d . . . .
C3 C 0.8234(3) 1.0690(2) 0.6226(2) 0.0387(10) Uani 1 1 d . . . .
H3 H 0.8485 1.0636 0.6666 0.046 Uiso 1 1 calc R . . .
C21 C 0.5198(3) 1.0561(2) 0.3195(2) 0.0330(9) Uani 1 1 d . . . .
N3 N 0.2563(3) 0.7341(2) 0.3207(2) 0.0562(11) Uani 1 1 d D . . .
C33 C 0.6751(2) 0.8941(2) 0.4340(2) 0.0297(8) Uani 1 1 d . . . .
C20 C 0.4825(3) 1.0643(2) 0.2570(2) 0.0352(9) Uani 1 1 d . . . .
H20 H 0.4259 1.0467 0.2459 0.042 Uiso 1 1 calc R . . .
C9 C 1.0055(4) 1.1341(5) 0.6272(3) 0.0773(19) Uani 1 1 d . . . .
H9 H 0.9899 1.1831 0.6082 0.093 Uiso 1 1 calc R . . .
C48 C 0.6636(4) 0.6929(3) 0.5090(4) 0.084(2) Uani 1 1 d . . . .
H48A H 0.6778 0.6646 0.5501 0.126 Uiso 1 1 calc GR . . .
H48B H 0.6555 0.7481 0.5184 0.126 Uiso 1 1 calc GR . . .
H48C H 0.7098 0.6873 0.4817 0.126 Uiso 1 1 calc GR . . .
C29 C 0.6869(4) 0.9488(4) 0.0842(3) 0.083(2) Uani 1 1 d . . . .
H29A H 0.7440 0.9651 0.1041 0.100 Uiso 1 1 calc R . . .
H29B H 0.6603 0.9938 0.0598 0.100 Uiso 1 1 calc R . . .
C13 C 0.6467(3) 1.1194(3) 0.2898(2) 0.0445(11) Uani 1 1 d . . . .
H13 H 0.7020 1.1395 0.3018 0.053 Uiso 1 1 calc R . . .
C44 C 0.1963(4) 0.7135(5) 0.2657(4) 0.107(3) Uani 1 1 d . . . .
H44A H 0.1845 0.6577 0.2670 0.160 Uiso 1 1 calc GR . . .
H44B H 0.2198 0.7261 0.2251 0.160 Uiso 1 1 calc GR . . .
H44C H 0.1436 0.7426 0.2676 0.160 Uiso 1 1 calc GR . . .
C36 C 0.8862(3) 0.8336(3) 0.5164(3) 0.0513(12) Uani 1 1 d . . . .
H36 H 0.9141 0.8185 0.4800 0.062 Uiso 1 1 calc R . . .
C17 C 0.5317(4) 1.1389(4) 0.0955(3) 0.0655(16) Uani 1 1 d . . . .
H17 H 0.5057 1.1438 0.0518 0.079 Uiso 1 1 calc R . . .
C11 C 0.7146(2) 1.0836(2) 0.4254(2) 0.0350(9) Uani 1 1 d . . . .
H11 H 0.7538 1.0901 0.3944 0.042 Uiso 1 1 calc R . . .
C34 C 0.7566(3) 0.8674(2) 0.4431(2) 0.0373(10) Uani 1 1 d . . . .
H34 H 0.7837 0.8528 0.4061 0.045 Uiso 1 1 calc R . . .
C40 C 0.7598(3) 0.8814(2) 0.5610(2) 0.0327(9) Uani 1 1 d . . . .
C35 C 0.8014(3) 0.8609(3) 0.5060(2) 0.0377(10) Uani 1 1 d . . . .
C26 C 0.6689(3) 0.9247(3) 0.2028(2) 0.0548(13) Uani 1 1 d . . . .
H26 H 0.7277 0.9347 0.2136 0.066 Uiso 1 1 calc R . . .
C16 C 0.6148(4) 1.1651(4) 0.1123(3) 0.0711(17) Uani 1 1 d . . . .
H16 H 0.6449 1.1872 0.0796 0.085 Uiso 1 1 calc R . . .
C38 C 0.8874(3) 0.8480(3) 0.6333(3) 0.0579(13) Uani 1 1 d . . . .
H38 H 0.9165 0.8427 0.6761 0.070 Uiso 1 1 calc R . . .
C32 C 0.6597(3) 0.9075(3) 0.3193(2) 0.0379(10) Uani 1 1 d . . . .
H32 H 0.7191 0.9164 0.3248 0.046 Uiso 1 1 calc R . . .
C15 C 0.6530(4) 1.1592(4) 0.1750(3) 0.0666(16) Uani 1 1 d . . . .
H15 H 0.7094 1.1775 0.1856 0.080 Uiso 1 1 calc R . . .
C27 C 0.6185(3) 0.9072(3) 0.2534(2) 0.0445(11) Uani 1 1 d . . . .
C46 C 0.5317(3) 0.7074(3) 0.4437(3) 0.0508(12) Uani 1 1 d . . . .
H46 H 0.4802 0.6841 0.4252 0.061 Uiso 1 1 calc R . . .
C6 C 0.7481(2) 1.0815(2) 0.4933(2) 0.0316(9) Uani 1 1 d . . . .
C24 C 0.5471(4) 0.9124(4) 0.1228(3) 0.0639(15) Uani 1 1 d . . . .
H24 H 0.5226 0.9153 0.0785 0.077 Uiso 1 1 calc R . . .
C25 C 0.6343(4) 0.9277(4) 0.1381(2) 0.0635(15) Uani 1 1 d . . . .
C7 C 0.6977(2) 1.0845(2) 0.5447(2) 0.0302(8) Uani 1 1 d . . . .
C14 C 0.6093(3) 1.1260(3) 0.2247(2) 0.0488(12) Uani 1 1 d . . . .
C2 C 0.7372(3) 1.0764(2) 0.6090(2) 0.0337(9) Uani 1 1 d . . . .
C19 C 0.5259(3) 1.0984(3) 0.2079(2) 0.0439(11) Uani 1 1 d . . . .
C45 C 0.2281(4) 0.7216(4) 0.3845(3) 0.0775(18) Uani 1 1 d . . . .
H45A H 0.1749 0.7496 0.3869 0.116 Uiso 1 1 calc GR . . .
H45B H 0.2713 0.7408 0.4186 0.116 Uiso 1 1 calc GR . . .
H45C H 0.2191 0.6659 0.3909 0.116 Uiso 1 1 calc GR . . .
C23 C 0.4971(3) 0.8936(3) 0.1697(2) 0.0558(14) Uani 1 1 d . . . .
C41 C 0.6754(2) 0.9076(2) 0.5506(2) 0.0297(8) Uani 1 1 d . . . .
H41 H 0.6469 0.9206 0.5872 0.036 Uiso 1 1 calc R . . .
C49 C 0.5446(3) 1.2306(3) 0.4333(3) 0.0525(13) Uani 1 1 d . . . .
H49 H 0.5896 1.2308 0.4681 0.063 Uiso 1 1 calc R . . .
C43 C 0.3326(3) 0.7580(3) 0.3142(3) 0.0500(12) Uani 1 1 d D . . .
H43 H 0.3489 0.7637 0.2715 0.060 Uiso 1 1 calc R . . .
C28 C 0.5320(3) 0.8905(3) 0.2369(2) 0.0419(10) Uani 1 1 d . . . .
C42 C 0.6336(2) 0.9145(2) 0.4893(2) 0.0267(8) Uani 1 1 d . . . .
C18 C 0.4876(4) 1.1063(3) 0.1422(2) 0.0530(13) Uani 1 1 d . . . .
H18 H 0.4311 1.0888 0.1305 0.064 Uiso 1 1 calc R . . .
C10 C 1.0510(6) 1.1366(6) 0.6790(5) 0.119(3) Uani 1 1 d . . . .
H10A H 1.0691 1.0898 0.7008 0.143 Uiso 1 1 calc R . . .
H10B H 1.0684 1.1853 0.6976 0.143 Uiso 1 1 calc R . . .
C31 C 0.6757(7) 0.8095(7) 0.0431(5) 0.142(4) Uani 1 1 d . . . .
H31A H 0.6520 0.7929 0.0811 0.171 Uiso 1 1 calc R . . .
H31B H 0.6845 0.7731 0.0099 0.171 Uiso 1 1 calc R . . .
Cl1 Cl 0.3590(2) 0.53168(11) 0.35340(13) 0.1532(14) Uani 1 1 d D . . .
O2 O 0.61329(16) 1.09284(16) 0.53629(14) 0.0320(6) Uani 1 1 d . . . .
O1 O 0.68094(17) 1.07514(17) 0.65508(14) 0.0360(6) Uani 1 1 d . . . .
C1 C 0.7147(3) 1.0620(3) 0.7216(2) 0.0471(11) Uani 1 1 d . . . .
H1A H 0.7619 1.0977 0.7337 0.071 Uiso 1 1 calc GR . . .
H1B H 0.7349 1.0083 0.7267 0.071 Uiso 1 1 calc GR . . .
H1C H 0.6703 1.0709 0.7501 0.071 Uiso 1 1 calc GR . . .
O13_a O 0.3567(7) 0.5699(6) 0.4224(5) 0.080(3) Uiso 0.5 1 d D P A 1
O14 O 0.3487(6) 0.4542(3) 0.3532(5) 0.165(3) Uani 1 1 d D . . .
O12 O 0.3578(6) 0.5750(4) 0.2969(4) 0.072(2) Uani 0.5 1 d D P A .
O11_a O 0.3019(16) 0.4822(16) 0.3710(15) 0.255(11) Uiso 0.5 1 d D P A 1
O15 O 0.4596(8) 0.5115(8) 0.3513(7) 0.146(5) Uani 0.5 1 d D P A .
O11A_b O 0.2478(7) 0.5407(6) 0.3469(5) 0.102(3) Uiso 0.5 1 d . P A 2
O13A_b O 0.3843(8) 0.5748(7) 0.4009(6) 0.099(4) Uiso 0.5 1 d . P A 2

loop_
_atom_site_aniso_label
_atom_site_aniso_U_11
_atom_site_aniso_U_22
_atom_site_aniso_U_33
_atom_site_aniso_U_23
_atom_site_aniso_U_13
_atom_site_aniso_U_12
Dy1 0.02847(11) 0.03046(11) 0.03399(12) -0.00121(9) 0.00410(8) 0.00133(8)
Ni1 0.0243(2) 0.0271(2) 0.0293(3) 0.0048(2) 0.00612(19) 0.00048(19)
C47 0.168(9) 0.042(4) 0.252(13) 0.039(6) -0.109(9) -0.021(5)
O5 0.0332(15) 0.0570(19) 0.0343(17) -0.0097(15) 0.0009(13) 0.0044(13)
O4 0.046(2) 0.123(4) 0.041(2) -0.018(2) -0.0072(16) 0.014(2)
O3 0.0291(13) 0.0307(14) 0.0280(14) 0.0022(12) 0.0053(11) 0.0030(11)
O7 0.0438(18) 0.0393(18) 0.071(2) 0.0039(17) -0.0105(17) -0.0057(14)
C22 0.083(5) 0.150(8) 0.050(4) -0.022(4) -0.018(3) 0.019(4)
C51 0.163(9) 0.078(6) 0.297(16) 0.068(8) -0.081(10) -0.081(6)
O8 0.0434(17) 0.0272(15) 0.060(2) -0.0007(15) -0.0030(15) 0.0015(13)
C8 0.032(2) 0.082(4) 0.063(3) -0.002(3) 0.003(2) 0.003(2)
N1 0.0287(17) 0.0328(17) 0.0325(18) 0.0075(15) 0.0061(14) 0.0003(14)
N2 0.0324(17) 0.0345(18) 0.0325(19) -0.0025(15) 0.0043(14) 0.0019(14)
N4 0.073(3) 0.032(2) 0.088(4) 0.005(2) -0.030(3) 0.005(2)
C30 0.099(6) 0.162(9) 0.053(4) -0.007(5) 0.039(4) 0.011(6)
C5 0.030(2) 0.047(3) 0.044(3) 0.005(2) 0.0094(19) -0.0013(19)
C39 0.038(2) 0.055(3) 0.037(2) 0.002(2) -0.0005(19) 0.003(2)
C50 0.121(6) 0.078(5) 0.090(5) 0.031(4) -0.020(5) 0.002(4)
O9 0.0386(15) 0.0294(14) 0.0419(17) 0.0050(13) 0.0076(13) -0.0035(13)
C4 0.028(2) 0.050(3) 0.050(3) -0.001(2) 0.0023(19) 0.0025(19)
O6 0.0230(12) 0.0262(13) 0.0310(14) 0.0026(11) 0.0063(11) 0.0025(10)
C37 0.036(3) 0.084(4) 0.068(4) 0.001(3) -0.004(2) 0.017(3)
N5 0.076(3) 0.042(2) 0.096(4) 0.024(3) -0.014(3) -0.016(2)
C12 0.031(2) 0.038(2) 0.035(2) 0.0109(19) 0.0083(17) 0.0066(17)
C3 0.032(2) 0.041(2) 0.042(3) 0.002(2) -0.0001(18) -0.0017(18)
C21 0.037(2) 0.031(2) 0.033(2) 0.0033(18) 0.0107(17) 0.0117(17)
N3 0.045(2) 0.054(3) 0.067(3) -0.011(2) -0.003(2) -0.004(2)
C33 0.0291(19) 0.0285(19) 0.032(2) 0.0014(17) 0.0028(16) 0.0019(15)
C20 0.036(2) 0.037(2) 0.034(2) 0.0031(19) 0.0078(18) 0.0088(18)
C9 0.040(3) 0.123(6) 0.070(4) -0.004(4) 0.009(3) -0.032(3)
C48 0.064(4) 0.056(4) 0.122(6) 0.022(4) -0.029(4) 0.001(3)
C29 0.078(4) 0.131(6) 0.045(3) 0.015(4) 0.023(3) 0.017(4)
C13 0.031(2) 0.059(3) 0.046(3) 0.017(2) 0.012(2) 0.004(2)
C44 0.060(4) 0.133(7) 0.118(6) -0.037(5) -0.028(4) -0.016(4)
C36 0.034(2) 0.071(3) 0.050(3) -0.002(3) 0.005(2) 0.009(2)
C17 0.085(4) 0.082(4) 0.029(2) 0.019(3) 0.007(3) 0.020(3)
C11 0.030(2) 0.039(2) 0.038(2) 0.0112(19) 0.0089(18) -0.0017(17)
C34 0.031(2) 0.044(2) 0.038(2) -0.001(2) 0.0109(18) 0.0031(18)
C40 0.032(2) 0.031(2) 0.035(2) 0.0021(18) 0.0025(17) -0.0006(16)
C35 0.029(2) 0.041(2) 0.042(2) -0.001(2) 0.0050(18) 0.0021(18)
C26 0.046(3) 0.080(4) 0.041(3) -0.004(3) 0.015(2) 0.010(3)
C16 0.078(4) 0.093(4) 0.046(3) 0.027(3) 0.027(3) 0.014(4)
C38 0.048(3) 0.071(4) 0.053(3) 0.002(3) 0.000(2) 0.005(3)
C32 0.035(2) 0.046(2) 0.033(2) -0.006(2) 0.0092(18) 0.0055(19)
C15 0.062(3) 0.094(4) 0.047(3) 0.032(3) 0.018(3) 0.012(3)
C27 0.042(2) 0.060(3) 0.032(2) -0.003(2) 0.0022(19) 0.011(2)
C46 0.047(3) 0.036(3) 0.066(3) -0.003(2) -0.011(2) 0.001(2)
C6 0.0231(18) 0.034(2) 0.038(2) 0.0091(19) 0.0036(16) -0.0018(16)
C24 0.062(3) 0.094(4) 0.035(3) -0.008(3) 0.005(2) 0.022(3)
C25 0.059(3) 0.100(4) 0.034(3) 0.001(3) 0.013(2) 0.017(3)
C7 0.0253(19) 0.0279(19) 0.037(2) 0.0020(18) 0.0018(16) -0.0007(15)
C14 0.046(3) 0.064(3) 0.038(3) 0.017(2) 0.012(2) 0.012(2)
C2 0.032(2) 0.031(2) 0.039(2) 0.0028(19) 0.0058(17) 0.0029(17)
C19 0.050(3) 0.050(3) 0.032(2) 0.008(2) 0.010(2) 0.017(2)
C45 0.065(4) 0.074(4) 0.094(5) 0.010(4) 0.011(4) -0.012(3)
C23 0.053(3) 0.077(4) 0.036(3) -0.016(3) 0.002(2) 0.017(3)
C41 0.032(2) 0.0303(19) 0.027(2) 0.0038(17) 0.0057(16) -0.0001(16)
C49 0.047(3) 0.046(3) 0.060(3) 0.008(3) -0.015(2) -0.005(2)
C43 0.041(3) 0.049(3) 0.059(3) -0.008(2) -0.002(2) 0.000(2)
C28 0.044(2) 0.049(3) 0.033(2) -0.008(2) 0.0049(19) 0.014(2)
C42 0.0272(18) 0.0211(17) 0.033(2) 0.0021(16) 0.0061(16) 0.0026(15)
C18 0.056(3) 0.065(3) 0.038(3) 0.003(2) 0.004(2) 0.009(2)
C10 0.129(8) 0.132(7) 0.096(7) -0.016(6) 0.006(6) -0.040(6)
C31 0.168(10) 0.149(9) 0.125(8) -0.047(7) 0.081(7) -0.024(8)
Cl1 0.246(3) 0.0504(10) 0.1291(19) 0.0075(11) -0.122(2) -0.0223(14)
O2 0.0226(13) 0.0390(15) 0.0342(15) 0.0043(13) 0.0019(11) 0.0018(11)
O1 0.0298(14) 0.0443(17) 0.0331(16) 0.0031(14) 0.0003(12) -0.0001(12)
C1 0.044(3) 0.061(3) 0.035(2) 0.004(2) -0.002(2) 0.002(2)
O14 0.214(8) 0.078(4) 0.196(8) -0.010(5) -0.006(7) 0.011(5)
O12 0.113(7) 0.032(4) 0.067(5) 0.024(4) -0.007(5) -0.006(4)
O15 0.187(14) 0.146(12) 0.102(9) 0.037(9) 0.003(9) 0.009(10)

loop_
_atom_type_symbol
_atom_type_description
_atom_type_scat_dispersion_real
_atom_type_scat_dispersion_imag
_atom_type_scat_source
C C 0.0033 0.0016 'International Tables Vol C Tables 4.2.6.8 and 6.1.1.4'
H H 0.0000 0.0000 'International Tables Vol C Tables 4.2.6.8 and 6.1.1.4'
Cl Cl 0.1484 0.1585 'International Tables Vol C Tables 4.2.6.8 and 6.1.1.4'
Dy Dy -0.1892 4.4098 'International Tables Vol C Tables 4.2.6.8 and 6.1.1.4'
N N 0.0061 0.0033 'International Tables Vol C Tables 4.2.6.8 and 6.1.1.4'
Ni Ni 0.3393 1.1124 'International Tables Vol C Tables 4.2.6.8 and 6.1.1.4'
O O 0.0106 0.0060 'International Tables Vol C Tables 4.2.6.8 and 6.1.1.4'

loop_
_geom_angle_atom_site_label_1
_geom_angle_atom_site_label_2
_geom_angle_atom_site_label_3
_geom_angle
_geom_angle_site_symmetry_1
_geom_angle_site_symmetry_3
Ni1 Dy1 Ni1 53.996(14) 3_676 .
O5 Dy1 Ni1 117.24(8) . .
O5 Dy1 Ni1 171.00(8) . 3_676
O5 Dy1 O3 87.09(11) . .
O5 Dy1 O7 80.88(12) . .
O5 Dy1 O8 106.54(11) . .
O5 Dy1 N2 74.30(11) . .
O5 Dy1 O6 138.61(10) . .
O5 Dy1 O2 147.74(10) . 3_676
O5 Dy1 O1 84.07(10) . 3_676
O3 Dy1 Ni1 35.11(6) . .
O3 Dy1 Ni1 83.96(6) . 3_676
O3 Dy1 O7 144.92(10) . .
O3 Dy1 O8 144.62(10) . .
O3 Dy1 N2 80.37(10) . .
O3 Dy1 O6 71.84(9) . .
O3 Dy1 O1 76.79(9) . 3_676
O7 Dy1 Ni1 157.35(9) . .
O7 Dy1 Ni1 107.11(9) . 3_676
O7 Dy1 N2 126.60(11) . .
O7 Dy1 O6 135.30(11) . .
O7 Dy1 O1 69.31(10) . 3_676
O8 Dy1 Ni1 113.31(8) . .
O8 Dy1 Ni1 80.49(8) . 3_676
O8 Dy1 O7 70.39(11) . .
O8 Dy1 N2 72.62(11) . .
O8 Dy1 O6 76.86(9) . .
O8 Dy1 O1 135.87(10) . 3_676
N2 Dy1 Ni1 103.15(8) . 3_676
N2 Dy1 Ni1 73.96(8) . .
N2 Dy1 O1 149.17(10) . 3_676
O6 Dy1 Ni1 36.41(6) . 3_676
O6 Dy1 Ni1 37.06(6) . .
O6 Dy1 N2 67.43(10) . .
O6 Dy1 O1 122.87(9) . 3_676
O2 Dy1 Ni1 74.30(7) 3_676 .
O2 Dy1 Ni1 33.61(7) 3_676 3_676
O2 Dy1 O3 90.08(9) 3_676 .
O2 Dy1 O7 83.22(11) 3_676 .
O2 Dy1 O8 94.14(10) 3_676 .
O2 Dy1 N2 136.73(11) 3_676 .
O2 Dy1 O6 69.48(9) 3_676 .
O2 Dy1 O1 64.04(9) 3_676 3_676
O1 Dy1 Ni1 97.75(7) 3_676 .
O1 Dy1 Ni1 94.78(7) 3_676 3_676
Dy1 Ni1 Dy1 126.004(14) 3_676 .
O3 Ni1 Dy1 150.74(7) . 3_676
O3 Ni1 Dy1 41.23(7) . .
O3 Ni1 O9 88.99(12) . .
O3 Ni1 O6 83.82(10) . .
O3 Ni1 O6 107.75(10) . 3_676
N1 Ni1 Dy1 95.99(10) . .
N1 Ni1 Dy1 127.02(10) . 3_676
N1 Ni1 O3 82.01(12) . .
N1 Ni1 O9 86.55(12) . .
N1 Ni1 O6 100.56(11) . .
N1 Ni1 O6 169.92(13) . 3_676
N1 Ni1 O2 89.15(13) . .
O9 Ni1 Dy1 89.38(8) . 3_676
O9 Ni1 Dy1 128.49(9) . .
O9 Ni1 O6 169.06(11) . .
O9 Ni1 O6 91.04(10) . 3_676
O6 Ni1 Dy1 43.02(7) . .
O6 Ni1 Dy1 92.85(7) . 3_676
O6 Ni1 Dy1 93.17(7) 3_676 .
O6 Ni1 Dy1 43.09(7) 3_676 3_676
O6 Ni1 O6 83.34(10) 3_676 .
O2 Ni1 Dy1 134.89(8) . .
O2 Ni1 Dy1 38.98(7) . 3_676
O2 Ni1 O3 169.31(10) . .
O2 Ni1 O9 96.49(12) . .
O2 Ni1 O6 91.95(11) . .
O2 Ni1 O6 81.40(10) . 3_676
H47A C47 H47B 109.5 . .
H47A C47 H47C 109.5 . .
H47B C47 H47C 109.5 . .
N4 C47 H47A 109.5 . .
N4 C47 H47B 109.5 . .
N4 C47 H47C 109.5 . .
C28 O5 Dy1 140.0(3) . .
C23 O4 C22 118.8(5) . .
Ni1 O3 Dy1 103.66(11) . .
C21 O3 Dy1 125.6(2) . .
C21 O3 Ni1 107.2(2) . .
C43 O7 Dy1 129.7(3) . .
O4 C22 H22A 109.5 . .
O4 C22 H22B 109.5 . .
O4 C22 H22C 109.5 . .
H22A C22 H22B 109.5 . .
H22A C22 H22C 109.5 . .
H22B C22 H22C 109.5 . .
H51A C51 H51B 109.5 . .
H51A C51 H51C 109.5 . .
H51B C51 H51C 109.5 . .
N5 C51 H51A 109.5 . .
N5 C51 H51B 109.5 . .
N5 C51 H51C 109.5 . .
C46 O8 Dy1 142.4(3) . .
H8A C8 H8B 108.0 . .
C4 C8 H8A 109.3 . .
C4 C8 H8B 109.3 . .
C9 C8 H8A 109.3 . .
C9 C8 H8B 109.3 . .
C9 C8 C4 111.6(5) . .
C12 N1 Ni1 109.2(2) . .
C11 N1 Ni1 127.3(3) . .
C11 N1 C12 123.5(3) . .
C33 N2 Dy1 111.4(2) . .
C32 N2 Dy1 128.3(3) . .
C32 N2 C33 120.3(4) . .
C48 N4 C47 115.4(5) . .
C46 N4 C47 123.3(5) . .
C46 N4 C48 121.3(4) . .
C29 C30 H30 116.4 . .
C31 C30 H30 116.4 . .
C31 C30 C29 127.2(7) . .
C4 C5 H5 118.8 . .
C4 C5 C6 122.4(4) . .
C6 C5 H5 118.8 . .
C40 C39 H39 118.9 . .
C38 C39 H39 118.9 . .
C38 C39 C40 122.1(5) . .
H50A C50 H50B 109.5 . .
H50A C50 H50C 109.5 . .
H50B C50 H50C 109.5 . .
N5 C50 H50A 109.5 . .
N5 C50 H50B 109.5 . .
N5 C50 H50C 109.5 . .
C49 O9 Ni1 125.7(3) . .
C5 C4 C8 122.9(4) . .
C5 C4 C3 118.7(4) . .
C3 C4 C8 118.4(4) . .
Ni1 O6 Dy1 100.51(9) 3_676 .
Ni1 O6 Dy1 99.92(10) . .
Ni1 O6 Ni1 96.65(10) 3_676 .
C42 O6 Dy1 113.4(2) . .
C42 O6 Ni1 125.9(2) . 3_676
C42 O6 Ni1 116.2(2) . .
C36 C37 H37 119.3 . .
C36 C37 C38 121.3(5) . .
C38 C37 H37 119.3 . .
C51 N5 C50 117.1(6) . .
C49 N5 C51 123.4(6) . .
C49 N5 C50 119.5(5) . .
N1 C12 C21 114.5(3) . .
C13 C12 N1 124.9(4) . .
C13 C12 C21 120.5(4) . .
C4 C3 H3 120.0 . .
C2 C3 C4 119.9(4) . .
C2 C3 H3 120.0 . .
O3 C21 C12 118.3(4) . .
O3 C21 C20 122.9(4) . .
C20 C21 C12 118.9(4) . .
C44 N3 C45 115.4(5) . .
C43 N3 C44 122.6(6) . .
C43 N3 C45 121.9(5) . .
C34 C33 N2 123.9(4) . .
C34 C33 C42 119.5(4) . .
C42 C33 N2 116.4(3) . .
C21 C20 H20 119.2 . .
C21 C20 C19 121.6(4) . .
C19 C20 H20 119.2 . .
C8 C9 H9 115.4 . .
C10 C9 C8 129.2(8) . .
C10 C9 H9 115.4 . .
N4 C48 H48A 109.5 . .
N4 C48 H48B 109.5 . .
N4 C48 H48C 109.5 . .
H48A C48 H48B 109.5 . .
H48A C48 H48C 109.5 . .
H48B C48 H48C 109.5 . .
C30 C29 H29A 108.8 . .
C30 C29 H29B 108.8 . .
H29A C29 H29B 107.7 . .
C25 C29 C30 113.7(6) . .
C25 C29 H29A 108.8 . .
C25 C29 H29B 108.8 . .
C12 C13 H13 119.6 . .
C12 C13 C14 120.8(4) . .
C14 C13 H13 119.6 . .
N3 C44 H44A 109.5 . .
N3 C44 H44B 109.5 . .
N3 C44 H44C 109.5 . .
H44A C44 H44B 109.5 . .
H44A C44 H44C 109.5 . .
H44B C44 H44C 109.5 . .
C37 C36 H36 119.7 . .
C37 C36 C35 120.7(5) . .
C35 C36 H36 119.7 . .
C16 C17 H17 119.9 . .
C18 C17 H17 119.9 . .
C18 C17 C16 120.2(5) . .
N1 C11 H11 117.4 . .
N1 C11 C6 125.2(4) . .
C6 C11 H11 117.4 . .
C33 C34 H34 119.3 . .
C33 C34 C35 121.4(4) . .
C35 C34 H34 119.3 . .
C39 C40 C35 118.3(4) . .
C41 C40 C39 122.9(4) . .
C41 C40 C35 118.8(4) . .
C36 C35 C40 119.0(4) . .
C34 C35 C36 122.2(4) . .
C34 C35 C40 118.8(4) . .
C27 C26 H26 119.3 . .
C25 C26 H26 119.3 . .
C25 C26 C27 121.4(5) . .
C17 C16 H16 119.6 . .
C15 C16 C17 120.8(5) . .
C15 C16 H16 119.6 . .
C39 C38 C37 118.5(5) . .
C39 C38 H38 120.7 . .
C37 C38 H38 120.7 . .
N2 C32 H32 116.6 . .
N2 C32 C27 126.8(4) . .
C27 C32 H32 116.6 . .
C16 C15 H15 119.7 . .
C16 C15 C14 120.6(6) . .
C14 C15 H15 119.7 . .
C26 C27 C32 117.4(4) . .
C28 C27 C26 119.0(4) . .
C28 C27 C32 123.6(4) . .
O8 C46 N4 125.2(5) . .
O8 C46 H46 117.4 . .
N4 C46 H46 117.4 . .
C5 C6 C11 117.7(4) . .
C7 C6 C5 118.6(4) . .
C7 C6 C11 123.7(4) . .
C25 C24 H24 119.1 . .
C23 C24 H24 119.1 . .
C23 C24 C25 121.8(5) . .
C26 C25 C29 121.8(5) . .
C26 C25 C24 118.6(5) . .
C24 C25 C29 119.6(5) . .
C6 C7 C2 118.5(4) . .
O2 C7 C6 123.9(4) . .
O2 C7 C2 117.6(3) . .
C13 C14 C15 122.1(5) . .
C13 C14 C19 119.1(4) . .
C19 C14 C15 118.8(5) . .
C3 C2 C7 121.8(4) . .
C3 C2 O1 124.8(4) . .
O1 C2 C7 113.4(3) . .
C20 C19 C18 121.9(5) . .
C14 C19 C20 119.1(4) . .
C14 C19 C18 119.1(4) . .
N3 C45 H45A 109.5 . .
N3 C45 H45B 109.5 . .
N3 C45 H45C 109.5 . .
H45A C45 H45B 109.5 . .
H45A C45 H45C 109.5 . .
H45B C45 H45C 109.5 . .
O4 C23 C24 125.3(5) . .
O4 C23 C28 114.4(5) . .
C24 C23 C28 120.2(5) . .
C40 C41 H41 119.3 . .
C42 C41 C40 121.5(4) . .
C42 C41 H41 119.3 . .
O9 C49 N5 125.3(5) . .
O9 C49 H49 117.3 . .
N5 C49 H49 117.3 . .
O7 C43 N3 122.0(5) . .
O7 C43 H43 119.0 . .
N3 C43 H43 119.0 . .
O5 C28 C27 123.3(4) . .
O5 C28 C23 117.8(4) . .
C27 C28 C23 118.9(4) . .
O6 C42 C33 118.0(3) . .
C41 C42 O6 122.0(3) . .
C41 C42 C33 119.9(3) . .
C17 C18 C19 120.5(5) . .
C17 C18 H18 119.8 . .
C19 C18 H18 119.8 . .
C9 C10 H10A 120.0 . .
C9 C10 H10B 120.0 . .
H10A C10 H10B 120.0 . .
C30 C31 H31A 120.0 . .
C30 C31 H31B 120.0 . .
H31A C31 H31B 120.0 . .
O13_a Cl1 O15 103.8(6) . .
O14 Cl1 O13_a 113.8(6) . .
O14 Cl1 O12 123.0(6) . .
O14 Cl1 O15 84.8(7) . .
O14 Cl1 O11A_b 88.1(6) . .
O12 Cl1 O13_a 122.4(5) . .
O12 Cl1 O15 90.5(6) . .
O12 Cl1 O11A_b 88.6(5) . .
O11_a Cl1 O13_a 86.1(15) . .
O11_a Cl1 O14 43.6(12) . .
O11_a Cl1 O12 129.5(15) . .
O11_a Cl1 O15 124.8(15) . .
O15 Cl1 O11A_b 170.8(7) . .
O13A_b Cl1 O14 128.1(7) . .
O13A_b Cl1 O12 107.9(7) . .
O13A_b Cl1 O15 85.5(8) . .
O13A_b Cl1 O11A_b 103.5(7) . .
Ni1 O2 Dy1 107.40(11) . 3_676
C7 O2 Dy1 126.2(2) . 3_676
C7 O2 Ni1 124.7(2) . .
C2 O1 Dy1 116.9(2) . 3_676
C2 O1 C1 117.6(3) . .
C1 O1 Dy1 125.1(2) . 3_676
O1 C1 H1A 109.5 . .
O1 C1 H1B 109.5 . .
O1 C1 H1C 109.5 . .
H1A C1 H1B 109.5 . .
H1A C1 H1C 109.5 . .
H1B C1 H1C 109.5 . .
O11_a O14 Cl1 67.2(12) . .
O14 O11_a Cl1 69.2(12) . .

loop_
_geom_bond_atom_site_label_1
_geom_bond_atom_site_label_2
_geom_bond_distance
_geom_bond_site_symmetry_2
Dy1 Ni1 3.4743(6) .
Dy1 Ni1 3.4635(6) 3_676
Dy1 O5 2.166(3) .
Dy1 O3 2.356(3) .
Dy1 O7 2.387(3) .
Dy1 O8 2.358(3) .
Dy1 N2 2.476(3) .
Dy1 O6 2.406(3) .
Dy1 O2 2.283(3) 3_676
Dy1 O1 2.548(3) 3_676
Ni1 Dy1 3.4634(6) 3_676
Ni1 O3 2.057(3) .
Ni1 N1 2.002(3) .
Ni1 O9 2.064(3) .
Ni1 O6 2.126(2) .
Ni1 O6 2.091(2) 3_676
Ni1 O2 2.009(3) .
C47 H47A 0.9800 .
C47 H47B 0.9800 .
C47 H47C 0.9800 .
C47 N4 1.466(8) .
O5 C28 1.300(5) .
O4 C22 1.411(7) .
O4 C23 1.347(6) .
O3 C21 1.352(5) .
O7 C43 1.242(6) .
C22 H22A 0.9800 .
C22 H22B 0.9800 .
C22 H22C 0.9800 .
C51 H51A 0.9800 .
C51 H51B 0.9800 .
C51 H51C 0.9800 .
C51 N5 1.444(8) .
O8 C46 1.227(5) .
C8 H8A 0.9900 .
C8 H8B 0.9900 .
C8 C4 1.521(6) .
C8 C9 1.519(9) .
N1 C12 1.417(5) .
N1 C11 1.289(5) .
N2 C33 1.431(5) .
N2 C32 1.283(5) .
N4 C48 1.413(7) .
N4 C46 1.301(6) .
C30 H30 0.9500 .
C30 C29 1.515(10) .
C30 C31 1.321(11) .
C5 H5 0.9500 .
C5 C4 1.366(6) .
C5 C6 1.408(5) .
C39 H39 0.9500 .
C39 C40 1.411(6) .
C39 C38 1.375(7) .
C50 H50A 0.9800 .
C50 H50B 0.9800 .
C50 H50C 0.9800 .
C50 N5 1.451(8) .
O9 C49 1.213(5) .
C4 C3 1.403(6) .
O6 Ni1 2.091(2) 3_676
O6 C42 1.374(4) .
C37 H37 0.9500 .
C37 C36 1.360(7) .
C37 C38 1.414(7) .
N5 C49 1.308(6) .
C12 C21 1.432(6) .
C12 C13 1.370(6) .
C3 H3 0.9500 .
C3 C2 1.372(6) .
C21 C20 1.361(6) .
N3 C44 1.435(7) .
N3 C45 1.453(8) .
N3 C43 1.302(6) .
C33 C34 1.367(6) .
C33 C42 1.426(5) .
C20 H20 0.9500 .
C20 C19 1.416(6) .
C9 H9 0.9500 .
C9 C10 1.217(10) .
C48 H48A 0.9800 .
C48 H48B 0.9800 .
C48 H48C 0.9800 .
C29 H29A 0.9900 .
C29 H29B 0.9900 .
C29 C25 1.510(7) .
C13 H13 0.9500 .
C13 C14 1.405(7) .
C44 H44A 0.9800 .
C44 H44B 0.9800 .
C44 H44C 0.9800 .
C36 H36 0.9500 .
C36 C35 1.419(6) .
C17 H17 0.9500 .
C17 C16 1.399(8) .
C17 C18 1.374(7) .
C11 H11 0.9500 .
C11 C6 1.438(6) .
C34 H34 0.9500 .
C34 C35 1.407(6) .
C40 C35 1.422(6) .
C40 C41 1.407(5) .
C26 H26 0.9500 .
C26 C27 1.419(6) .
C26 C25 1.379(7) .
C16 H16 0.9500 .
C16 C15 1.365(8) .
C38 H38 0.9500 .
C32 H32 0.9500 .
C32 C27 1.436(6) .
C15 H15 0.9500 .
C15 C14 1.423(7) .
C27 C28 1.406(7) .
C46 H46 0.9500 .
C6 C7 1.400(6) .
C24 H24 0.9500 .
C24 C25 1.409(8) .
C24 C23 1.359(8) .
C7 C2 1.403(6) .
C7 O2 1.339(4) .
C14 C19 1.412(7) .
C2 O1 1.378(5) .
C19 C18 1.423(7) .
C45 H45A 0.9800 .
C45 H45B 0.9800 .
C45 H45C 0.9800 .
C23 C28 1.430(7) .
C41 H41 0.9500 .
C41 C42 1.360(6) .
C49 H49 0.9500 .
C43 H43 0.9500 .
C18 H18 0.9500 .
C10 H10A 0.9500 .
C10 H10B 0.9500 .
C31 H31A 0.9500 .
C31 H31B 0.9500 .
Cl1 O13_a 1.570(10) .
Cl1 O14 1.344(6) .
Cl1 O12 1.380(7) .
Cl1 O11_a 1.325(17) .
Cl1 O15 1.640(12) .
Cl1 O11A_b 1.763(11) .
Cl1 O13A_b 1.256(13) .
O2 Dy1 2.283(3) 3_676
O1 Dy1 2.548(3) 3_676
O1 C1 1.429(5) .
C1 H1A 0.9800 .
C1 H1B 0.9800 .
C1 H1C 0.9800 .
O14 O11_a 0.99(3) .

loop_
_geom_torsion_atom_site_label_1
_geom_torsion_atom_site_label_2
_geom_torsion_atom_site_label_3
_geom_torsion_atom_site_label_4
_geom_torsion
_geom_torsion_site_symmetry_1
_geom_torsion_site_symmetry_4
Dy1 O5 C28 C27 21.6(7) . .
Dy1 O5 C28 C23 -157.9(3) . .
Dy1 O3 C21 C12 -97.7(4) . .
Dy1 O3 C21 C20 81.2(4) . .
Dy1 O7 C43 N3 -130.6(4) . .
Dy1 O8 C46 N4 176.3(4) . .
Dy1 N2 C33 C34 152.1(3) . .
Dy1 N2 C33 C42 -22.5(4) . .
Dy1 N2 C32 C27 -7.2(7) . .
Dy1 O6 C42 C33 32.3(4) . .
Dy1 O6 C42 C41 -148.5(3) . .
Ni1 O3 C21 C12 24.0(4) . .
Ni1 O3 C21 C20 -157.1(3) . .
Ni1 N1 C12 C21 -17.6(4) . .
Ni1 N1 C12 C13 157.6(4) . .
Ni1 N1 C11 C6 -1.0(6) . .
Ni1 O9 C49 N5 153.1(5) . .
Ni1 O6 C42 C33 156.3(3) 3_676 .
Ni1 O6 C42 C33 -82.6(4) . .
Ni1 O6 C42 C41 96.6(4) . .
Ni1 O6 C42 C41 -24.5(5) 3_676 .
C47 N4 C46 O8 -175.2(7) . .
O4 C23 C28 O5 2.1(7) . .
O4 C23 C28 C27 -177.4(4) . .
O3 C21 C20 C19 -177.6(4) . .
C22 O4 C23 C24 -1.3(9) . .
C22 O4 C23 C28 175.9(5) . .
C51 N5 C49 O9 177.0(8) . .
C8 C4 C3 C2 178.0(4) . .
N1 C12 C21 O3 -5.0(5) . .
N1 C12 C21 C20 176.0(4) . .
N1 C12 C13 C14 -177.4(4) . .
N1 C11 C6 C5 169.1(4) . .
N1 C11 C6 C7 -10.3(7) . .
N2 C33 C34 C35 -175.7(4) . .
N2 C33 C42 O6 -5.7(5) . .
N2 C33 C42 C41 175.1(3) . .
N2 C32 C27 C26 176.2(5) . .
N2 C32 C27 C28 -3.7(8) . .
C30 C29 C25 C26 114.9(7) . .
C30 C29 C25 C24 -66.8(8) . .
C5 C4 C3 C2 -1.5(7) . .
C5 C6 C7 C2 -3.9(6) . .
C5 C6 C7 O2 177.8(4) . .
C39 C40 C35 C36 0.7(6) . .
C39 C40 C35 C34 179.9(4) . .
C39 C40 C41 C42 179.2(4) . .
C50 N5 C49 O9 -3.6(10) . .
C4 C8 C9 C10 127.9(8) . .
C4 C5 C6 C11 -177.0(4) . .
C4 C5 C6 C7 2.5(6) . .
C4 C3 C2 C7 -0.1(6) . .
C4 C3 C2 O1 178.6(4) . .
C37 C36 C35 C34 179.4(5) . .
C37 C36 C35 C40 -1.4(8) . .
C12 N1 C11 C6 176.4(4) . .
C12 C21 C20 C19 1.3(6) . .
C12 C13 C14 C15 -177.2(5) . .
C12 C13 C14 C19 2.3(7) . .
C3 C2 O1 Dy1 169.6(3) . 3_676
C3 C2 O1 C1 -2.7(6) . .
C21 C12 C13 C14 -2.4(7) . .
C21 C20 C19 C14 -1.3(7) . .
C21 C20 C19 C18 179.2(4) . .
C33 N2 C32 C27 175.9(4) . .
C33 C34 C35 C36 -179.7(4) . .
C33 C34 C35 C40 1.1(6) . .
C20 C19 C18 C17 -179.3(5) . .
C9 C8 C4 C5 115.0(6) . .
C9 C8 C4 C3 -64.5(6) . .
C48 N4 C46 O8 5.1(10) . .
C13 C12 C21 O3 179.6(4) . .
C13 C12 C21 C20 0.6(6) . .
C13 C14 C19 C20 -0.5(7) . .
C13 C14 C19 C18 179.0(4) . .
C44 N3 C43 O7 -178.0(6) . .
C36 C37 C38 C39 -2.1(9) . .
C17 C16 C15 C14 0.3(10) . .
C11 N1 C12 C21 164.6(4) . .
C11 N1 C12 C13 -20.2(7) . .
C11 C6 C7 C2 175.5(4) . .
C11 C6 C7 O2 -2.8(6) . .
C34 C33 C42 O6 179.4(3) . .
C34 C33 C42 C41 0.2(6) . .
C40 C39 C38 C37 1.3(8) . .
C40 C41 C42 O6 -178.3(3) . .
C40 C41 C42 C33 0.9(6) . .
C35 C40 C41 C42 -1.0(6) . .
C26 C27 C28 O5 179.2(4) . .
C26 C27 C28 C23 -1.4(7) . .
C16 C17 C18 C19 -0.2(9) . .
C16 C15 C14 C13 -179.8(5) . .
C16 C15 C14 C19 0.6(9) . .
C38 C39 C40 C35 -0.6(7) . .
C38 C39 C40 C41 179.2(4) . .
C38 C37 C36 C35 2.2(9) . .
C32 N2 C33 C34 -30.6(6) . .
C32 N2 C33 C42 154.8(4) . .
C32 C27 C28 O5 -0.9(7) . .
C32 C27 C28 C23 178.6(4) . .
C15 C14 C19 C20 179.1(5) . .
C15 C14 C19 C18 -1.4(7) . .
C27 C26 C25 C29 178.0(6) . .
C27 C26 C25 C24 -0.3(9) . .
C6 C5 C4 C8 -179.2(4) . .
C6 C5 C4 C3 0.2(7) . .
C6 C7 C2 C3 2.8(6) . .
C6 C7 C2 O1 -176.0(3) . .
C6 C7 O2 Dy1 -171.6(3) . 3_676
C6 C7 O2 Ni1 25.1(5) . .
C24 C23 C28 O5 179.3(5) . .
C24 C23 C28 C27 -0.1(7) . .
C25 C26 C27 C32 -178.4(5) . .
C25 C26 C27 C28 1.6(8) . .
C25 C24 C23 O4 178.5(6) . .
C25 C24 C23 C28 1.5(9) . .
C7 C2 O1 Dy1 -11.6(4) . 3_676
C7 C2 O1 C1 176.0(4) . .
C14 C19 C18 C17 1.2(7) . .
C2 C7 O2 Dy1 10.0(5) . 3_676
C2 C7 O2 Ni1 -153.2(3) . .
C45 N3 C43 O7 -2.2(8) . .
C23 C24 C25 C29 -179.6(6) . .
C23 C24 C25 C26 -1.3(10) . .
C41 C40 C35 C36 -179.2(4) . .
C41 C40 C35 C34 0.0(6) . .
C42 C33 C34 C35 -1.2(6) . .
C18 C17 C16 C15 -0.6(10) . .
C31 C30 C29 C25 -11.3(13) . .
O2 C7 C2 C3 -178.8(4) . .
O2 C7 C2 O1 2.4(5) . .
O13_a Cl1 O14 O11_a 55(2) . .
O13_a Cl1 O11_a O14 -131.0(19) . .
O12 Cl1 O14 O11_a -115(2) . .
O12 Cl1 O11_a O14 99(2) . .
O15 Cl1 O14 O11_a 158(2) . .
O15 Cl1 O11_a O14 -27(3) . .
O11A_b Cl1 O14 O11_a -28(2) . .
O11A_b Cl1 O11_a O14 143(3) . .
O13A_b Cl1 O14 O11_a 78(2) . .
O13A_b Cl1 O11_a O14 -125.2(17) . .

loop_
_smtbx_masks_void_nr
_smtbx_masks_void_average_x
_smtbx_masks_void_average_y
_smtbx_masks_void_average_z
_smtbx_masks_void_volume
_smtbx_masks_void_count_electrons
1 -0.137 0.142 0.257 173.3 1.0
2 0.137 -0.142 0.743 173.3 2.8
3 0.363 0.358 0.757 173.3 3.4
4 0.637 0.642 0.243 173.3 0.5
